data_7027557
loop_
_publ_author_name
'Cross, Wendy I.'
'Godfrey, Stephen M.'
'McAuliffe, Charles A.'
'Pritchard, Robin G.'
'Sheffield, Joanne M.'
'Thompson, Graeme M.'

_publ_section_title
;
 The reaction of some tertiary phosphines with two mole equivalents of
 diiodine to produce the iodophosphonium triiodides [R3PI]I3; influence of
 R in causing subtle variations in solid state structures
;
_journal_issue 16
_journal_name_full 'Journal of the Chemical Society, Dalton Transactions'
_journal_page_first 2795
_journal_paper_doi 10.1039/a903974k
_journal_year 1999
_chemical_formula_sum 'C18 H42 I4 N3 P'
_chemical_formula_weight 839.11
_chemical_name_systematic
; 
 ? 
;
_space_group_IT_number 14
_symmetry_cell_setting monoclinic
_symmetry_space_group_name_Hall '-P 2yn'
_symmetry_space_group_name_H-M 'P 1 21/n 1'
_atom_sites_solution_hydrogens geom
_atom_sites_solution_primary direct
_atom_sites_solution_secondary difmap
_audit_creation_method SHELXL-97
_cell_angle_alpha 90.00
_cell_angle_beta 94.02(2)
_cell_angle_gamma 90.00
_cell_formula_units_Z 8
_cell_length_a 16.913(3)
_cell_length_b 9.7437(15)
_cell_length_c 35.602(8)
_cell_measurement_temperature 203(2)
_cell_volume 5852.6(19)
_computing_structure_refinement 'SHELXL-97 (Sheldrick, 1997)'
_computing_structure_solution 'SHELXS-97 (Sheldrick, 1990)'
_diffrn_ambient_temperature 203(2)
_diffrn_measured_fraction_theta_full 0.996
_diffrn_measured_fraction_theta_max 0.996
_diffrn_radiation_monochromator graphite
_diffrn_radiation_source 'fine-focus sealed tube'
_diffrn_radiation_type MoK\a
_diffrn_radiation_wavelength 0.71069
_diffrn_reflns_av_R_equivalents 0.0000
_diffrn_reflns_av_sigmaI/netI 0.1238
_diffrn_reflns_limit_h_max 20
_diffrn_reflns_limit_h_min 0
_diffrn_reflns_limit_k_max 11
_diffrn_reflns_limit_k_min 0
_diffrn_reflns_limit_l_max 42
_diffrn_reflns_limit_l_min -42
_diffrn_reflns_number 10630
_diffrn_reflns_theta_full 24.98
_diffrn_reflns_theta_max 24.98
_diffrn_reflns_theta_min 1.15
_exptl_absorpt_coefficient_mu 4.322
_exptl_crystal_colour 'dark red'
_exptl_crystal_density_diffrn 1.905
_exptl_crystal_density_method 'not measured'
_exptl_crystal_description prism
_exptl_crystal_F_000 3184
_exptl_crystal_size_max 0.28
_exptl_crystal_size_mid 0.2
_exptl_crystal_size_min 0.15
_refine_diff_density_max 0.936
_refine_diff_density_min -0.972
_refine_diff_density_rms 0.162
_refine_ls_extinction_method none
_refine_ls_goodness_of_fit_ref 0.994
_refine_ls_hydrogen_treatment mixed
_refine_ls_matrix_type full
_refine_ls_number_parameters 481
_refine_ls_number_reflns 10630
_refine_ls_number_restraints 0
_refine_ls_restrained_S_all 0.994
_refine_ls_R_factor_all 0.1768
_refine_ls_R_factor_gt 0.0695
_refine_ls_shift/su_max 1.113
_refine_ls_shift/su_mean 0.037
_refine_ls_structure_factor_coef Fsqd
_refine_ls_weighting_details 'calc w=1/[\s^2^(Fo^2^)+(0.0554P)^2^+1.0355P] where P=(Fo^2^+2Fc^2^)/3'
_refine_ls_weighting_scheme calc
_refine_ls_wR_factor_gt 0.1230
_refine_ls_wR_factor_ref 0.1631
_reflns_number_gt 4857
_reflns_number_total 10630
_reflns_threshold_expression >2sigma(I)
_cod_data_source_file 903974ksup1.cif
_cod_data_source_block gt4b
_cod_depositor_comments
;
The following automatic conversions were performed:
'_atom_site_symetry_multiplicity' tag replaced with
'_atom_site_symmetry_multiplicity'.

Automatic conversion script
Id: cif_correct_tags 1440 2010-10-19 06:21:57Z saulius 

The following automatic conversions were performed:

'_symmetry_cell_setting' value 'Monoclinic' changed to 'monoclinic'
according to /home/saulius/struct/CIF-dictionaries/cif_core.dic
dictionary named 'cif_core.dic' version 2.4.2 from 2011-04-26.

Automatic conversion script
Id: cif_fix_values 1891 2012-01-12 08:04:46Z andrius 
;
_cod_original_sg_symbol_H-M 'P 2(1)/n'
_cod_database_code 7027557

loop_
_symmetry_equiv_pos_as_xyz
'x, y, z'
'x+1/2, -y+1/2, z+1/2'
'-x, -y, -z'
'-x-1/2, y-1/2, -z-1/2'

loop_
_atom_site_label
_atom_site_type_symbol
_atom_site_fract_x
_atom_site_fract_y
_atom_site_fract_z
_atom_site_U_iso_or_equiv
_atom_site_adp_type
_atom_site_occupancy
_atom_site_symmetry_multiplicity
_atom_site_calc_flag
_atom_site_refinement_flags
I1 I 0.65867(7) 0.05714(12) 0.14177(3) 0.0562(3) Uani 1 1 d .
I2 I 0.61965(9) -0.14445(13) 0.02447(3) 0.0809(4) Uani 1 1 d .
I3 I 0.73173(8) -0.35080(11) 0.00298(3) 0.0611(3) Uani 1 1 d .
I4 I 0.84851(8) -0.55533(13) -0.01454(3) 0.0714(4) Uani 1 1 d .
I5 I 0.15530(7) 0.76995(12) 0.14269(3) 0.0573(3) Uani 1 1 d .
I6 I -0.00655(9) 0.52105(13) 0.17914(4) 0.0833(4) Uani 1 1 d .
I7 I -0.00942(8) 0.68303(12) 0.24719(3) 0.0659(4) Uani 1 1 d .
I8 I -0.00898(12) 0.84806(19) 0.31430(4) 0.1184(7) Uani 1 1 d .
P1 P 0.7994(2) 0.0578(4) 0.13114(10) 0.0376(9) Uani 1 1 d .
P2 P 0.2953(2) 0.8017(4) 0.13102(10) 0.0368(9) Uani 1 1 d .
N1 N 0.8221(7) -0.0939(11) 0.1192(3) 0.044(3) Uani 1 1 d .
N2 N 0.8115(7) 0.1694(12) 0.0986(3) 0.043(3) Uani 1 1 d .
N3 N 0.8463(7) 0.1042(12) 0.1697(3) 0.044(3) Uani 1 1 d .
N4 N 0.3395(7) 0.8478(12) 0.1706(3) 0.046(3) Uani 1 1 d .
N5 N 0.3002(7) 0.9175(11) 0.0994(3) 0.043(3) Uani 1 1 d .
N6 N 0.3254(7) 0.6538(13) 0.1185(3) 0.047(3) Uani 1 1 d .
C1 C 0.8592(8) -0.1267(14) 0.0846(4) 0.036(3) Uani 1 1 d .
H1A H 0.8671 -0.0417 0.0706 0.043 Uiso 1 1 calc R
H1B H 0.8235 -0.1856 0.0689 0.043 Uiso 1 1 calc R
C2 C 0.9379(10) -0.1984(17) 0.0916(4) 0.059(5) Uani 1 1 d .
H2A H 0.9302 -0.2835 0.1056 0.071 Uiso 1 1 calc R
H2B H 0.9739 -0.1395 0.1072 0.071 Uiso 1 1 calc R
C3 C 0.9751(10) -0.232(2) 0.0554(4) 0.072(5) Uani 1 1 d .
H3A H 0.9411 -0.2946 0.0406 0.108 Uiso 1 1 calc R
H3B H 1.0265 -0.2738 0.0611 0.108 Uiso 1 1 calc R
H3C H 0.9815 -0.1479 0.0412 0.108 Uiso 1 1 calc R
C4 C 0.8019(10) -0.2120(14) 0.1429(4) 0.050(4) Uani 1 1 d .
H4A H 0.7778 -0.1772 0.1653 0.060 Uiso 1 1 calc R
H4B H 0.8510 -0.2594 0.1515 0.060 Uiso 1 1 calc R
C5 C 0.7466(11) -0.3137(15) 0.1236(4) 0.060(5) Uani 1 1 d .
H5A H 0.6987 -0.2661 0.1134 0.072 Uiso 1 1 calc R
H5B H 0.7721 -0.3550 0.1024 0.072 Uiso 1 1 calc R
C6 C 0.7238(14) -0.4242(18) 0.1496(6) 0.103(8) Uani 1 1 d .
H6A H 0.7711 -0.4686 0.1607 0.154 Uiso 1 1 calc R
H6B H 0.6910 -0.4913 0.1357 0.154 Uiso 1 1 calc R
H6C H 0.6943 -0.3847 0.1694 0.154 Uiso 1 1 calc R
C7 C 0.7558(9) 0.1679(14) 0.0636(4) 0.041(4) Uani 1 1 d .
H7A H 0.7869 0.1675 0.0414 0.050 Uiso 1 1 calc R
H7B H 0.7244 0.0832 0.0632 0.050 Uiso 1 1 calc R
C8 C 0.7008(9) 0.2882(15) 0.0613(4) 0.047(4) Uani 1 1 d .
H8A H 0.7316 0.3735 0.0627 0.057 Uiso 1 1 calc R
H8B H 0.6671 0.2864 0.0826 0.057 Uiso 1 1 calc R
C9 C 0.6480(9) 0.2837(15) 0.0234(4) 0.052(4) Uani 1 1 d .
H9A H 0.6810 0.2971 0.0025 0.078 Uiso 1 1 calc R
H9B H 0.6085 0.3559 0.0234 0.078 Uiso 1 1 calc R
H9C H 0.6218 0.1954 0.0210 0.078 Uiso 1 1 calc R
C10 C 0.8767(10) 0.2670(15) 0.0994(4) 0.054(4) Uani 1 1 d .
H10A H 0.8962 0.2822 0.1257 0.065 Uiso 1 1 calc R
H10B H 0.8567 0.3548 0.0893 0.065 Uiso 1 1 calc R
C11 C 0.9458(10) 0.2215(17) 0.0772(4) 0.057(4) Uani 1 1 d .
H11A H 0.9684 0.1366 0.0881 0.068 Uiso 1 1 calc R
H11B H 0.9266 0.2025 0.0511 0.068 Uiso 1 1 calc R
C12 C 1.0084(10) 0.329(2) 0.0777(5) 0.082(6) Uani 1 1 d .
H12A H 0.9845 0.4167 0.0706 0.123 Uiso 1 1 calc R
H12B H 1.0472 0.3049 0.0600 0.123 Uiso 1 1 calc R
H12C H 1.0343 0.3358 0.1028 0.123 Uiso 1 1 calc R
C13 C 0.8169(10) 0.2257(15) 0.1897(4) 0.053(4) Uani 1 1 d .
H13A H 0.7783 0.2737 0.1726 0.064 Uiso 1 1 calc R
H13B H 0.8616 0.2883 0.1952 0.064 Uiso 1 1 calc R
C14 C 0.7792(10) 0.1980(16) 0.2254(4) 0.056(4) Uani 1 1 d .
H14A H 0.8182 0.1569 0.2437 0.067 Uiso 1 1 calc R
H14B H 0.7357 0.1323 0.2206 0.067 Uiso 1 1 calc R
C15 C 0.7477(12) 0.3277(18) 0.2413(4) 0.076(6) Uani 1 1 d .
H15A H 0.7911 0.3911 0.2470 0.114 Uiso 1 1 calc R
H15B H 0.7219 0.3069 0.2641 0.114 Uiso 1 1 calc R
H15C H 0.7097 0.3690 0.2230 0.114 Uiso 1 1 calc R
C16 C 0.9098(9) 0.0227(17) 0.1894(4) 0.054(4) Uani 1 1 d .
H16A H 0.9097 -0.0712 0.1796 0.065 Uiso 1 1 calc R
H16B H 0.9027 0.0192 0.2165 0.065 Uiso 1 1 calc R
C17 C 1.002(2) 0.108(3) 0.1807(10) 0.21(3) Uani 1 1 d .
H17A H 1.0220 0.0814 0.1567 0.253 Uiso 1 1 calc R
H17B H 0.9974 0.2086 0.1821 0.253 Uiso 1 1 calc R
C18 C 1.037(3) 0.062(3) 0.2063(8) 0.207(19) Uani 1 1 d .
H18A H 1.0100 -0.0186 0.2150 0.310 Uiso 1 1 calc R
H18B H 1.0427 0.1290 0.2264 0.310 Uiso 1 1 calc R
H18C H 1.0896 0.0354 0.1992 0.310 Uiso 1 1 calc R
C19 C 0.3102(10) 0.9686(15) 0.1904(4) 0.056(5) Uani 1 1 d .
H19A H 0.2678 1.0125 0.1745 0.067 Uiso 1 1 calc R
H19B H 0.3534 1.0351 0.1946 0.067 Uiso 1 1 calc R
C20 C 0.2785(13) 0.9308(19) 0.2283(4) 0.085(7) Uani 1 1 d .
H20A H 0.2319 0.8715 0.2242 0.102 Uiso 1 1 calc R
H20B H 0.3191 0.8803 0.2437 0.102 Uiso 1 1 calc R
C21 C 0.2563(16) 1.060(2) 0.2487(5) 0.109(8) Uani 1 1 d .
H21A H 0.2975 1.1283 0.2468 0.163 Uiso 1 1 calc R
H21B H 0.2505 1.0390 0.2750 0.163 Uiso 1 1 calc R
H21C H 0.2066 1.0953 0.2374 0.163 Uiso 1 1 calc R
C22 C 0.4106(9) 0.7790(18) 0.1876(4) 0.058(5) Uani 1 1 d .
H22A H 0.4051 0.7702 0.2147 0.069 Uiso 1 1 calc R
H22B H 0.4125 0.6861 0.1772 0.069 Uiso 1 1 calc R
C23 C 0.4858(11) 0.8468(18) 0.1821(5) 0.066(5) Uani 1 1 d .
H23A H 0.4810 0.9444 0.1881 0.080 Uiso 1 1 calc R
H23B H 0.4969 0.8396 0.1555 0.080 Uiso 1 1 calc R
C24 C 0.5541(11) 0.787(2) 0.2059(6) 0.093(7) Uani 1 1 d .
H24A H 0.5387 0.7731 0.2314 0.140 Uiso 1 1 calc R
H24B H 0.5988 0.8495 0.2064 0.140 Uiso 1 1 calc R
H24C H 0.5691 0.6997 0.1954 0.140 Uiso 1 1 calc R
C25 C 0.3560(10) 1.0317(15) 0.1020(5) 0.055(5) Uani 1 1 d .
H25A H 0.3729 1.0463 0.1286 0.066 Uiso 1 1 calc R
H25B H 0.3282 1.1148 0.0929 0.066 Uiso 1 1 calc R
C26 C 0.4287(10) 1.0144(18) 0.0805(4) 0.060(5) Uani 1 1 d .
H26A H 0.4128 0.9838 0.0549 0.072 Uiso 1 1 calc R
H26B H 0.4625 0.9432 0.0926 0.072 Uiso 1 1 calc R
C27 C 0.4755(10) 1.146(2) 0.0786(5) 0.079(6) Uani 1 1 d .
H27A H 0.4424 1.2163 0.0665 0.119 Uiso 1 1 calc R
H27B H 0.5214 1.1301 0.0643 0.119 Uiso 1 1 calc R
H27C H 0.4928 1.1748 0.1039 0.119 Uiso 1 1 calc R
C28 C 0.2472(8) 0.9114(14) 0.0643(4) 0.040(4) Uani 1 1 d .
H28A H 0.2796 0.9200 0.0426 0.048 Uiso 1 1 calc R
H28B H 0.2216 0.8212 0.0627 0.048 Uiso 1 1 calc R
C29 C 0.1854(10) 1.0178(17) 0.0614(4) 0.054(4) Uani 1 1 d .
H29A H 0.2105 1.1080 0.0649 0.065 Uiso 1 1 calc R
H29B H 0.1500 1.0046 0.0817 0.065 Uiso 1 1 calc R
C30 C 0.1364(9) 1.0163(17) 0.0237(4) 0.057(5) Uani 1 1 d .
H30A H 0.1709 1.0318 0.0034 0.086 Uiso 1 1 calc R
H30B H 0.0967 1.0882 0.0234 0.086 Uiso 1 1 calc R
H30C H 0.1105 0.9279 0.0202 0.086 Uiso 1 1 calc R
C31 C 0.3056(11) 0.5339(15) 0.1398(4) 0.058(5) Uani 1 1 d .
H31A H 0.2796 0.5643 0.1621 0.069 Uiso 1 1 calc R
H31B H 0.3549 0.4878 0.1486 0.069 Uiso 1 1 calc R
C32 C 0.2527(11) 0.4307(15) 0.1191(4) 0.062(5) Uani 1 1 d .
H32A H 0.2806 0.3893 0.0987 0.074 Uiso 1 1 calc R
H32B H 0.2050 0.4764 0.1080 0.074 Uiso 1 1 calc R
C33 C 0.2295(12) 0.3194(16) 0.1464(5) 0.074(6) Uani 1 1 d .
H33A H 0.2767 0.2852 0.1604 0.111 Uiso 1 1 calc R
H33B H 0.2036 0.2447 0.1324 0.111 Uiso 1 1 calc R
H33C H 0.1936 0.3576 0.1638 0.111 Uiso 1 1 calc R
C34 C 0.3655(10) 0.6304(15) 0.0830(4) 0.049(4) Uani 1 1 d .
H34A H 0.3691 0.7173 0.0693 0.059 Uiso 1 1 calc R
H34B H 0.3341 0.5662 0.0668 0.059 Uiso 1 1 calc R
C35 C 0.4490(12) 0.572(2) 0.0919(5) 0.089(7) Uani 1 1 d .
H35A H 0.4816 0.6387 0.1065 0.107 Uiso 1 1 calc R
H35B H 0.4458 0.4882 0.1070 0.107 Uiso 1 1 calc R
C36 C 0.4863(14) 0.540(2) 0.0561(7) 0.118(9) Uani 1 1 d .
H36A H 0.4551 0.4707 0.0422 0.177 Uiso 1 1 calc R
H36B H 0.5396 0.5053 0.0619 0.177 Uiso 1 1 calc R
H36C H 0.4885 0.6224 0.0411 0.177 Uiso 1 1 calc R

loop_
_atom_site_aniso_label
_atom_site_aniso_U_11
_atom_site_aniso_U_22
_atom_site_aniso_U_33
_atom_site_aniso_U_23
_atom_site_aniso_U_13
_atom_site_aniso_U_12
I1 0.0409(7) 0.0699(7) 0.0586(6) 0.0091(6) 0.0090(5) -0.0029(6)
I2 0.1093(12) 0.0571(7) 0.0744(8) -0.0067(6) -0.0082(8) -0.0018(8)
I3 0.0872(10) 0.0512(6) 0.0444(6) 0.0011(5) 0.0016(6) -0.0227(7)
I4 0.0728(9) 0.0766(8) 0.0663(7) 0.0001(6) 0.0159(7) -0.0124(8)
I5 0.0389(6) 0.0745(8) 0.0592(6) 0.0069(6) 0.0088(5) 0.0006(6)
I6 0.0851(11) 0.0691(8) 0.0981(10) -0.0100(7) 0.0234(8) -0.0230(8)
I7 0.0600(8) 0.0584(7) 0.0767(8) 0.0124(6) -0.0137(6) -0.0078(6)
I8 0.1381(16) 0.1337(14) 0.0824(10) -0.0238(10) 0.0008(10) -0.0659(13)
P1 0.040(2) 0.037(2) 0.036(2) 0.0009(17) 0.0063(18) -0.002(2)
P2 0.035(2) 0.039(2) 0.037(2) -0.0028(17) 0.0043(18) 0.0038(19)
N1 0.054(9) 0.037(7) 0.041(7) 0.003(6) 0.011(6) -0.005(7)
N2 0.049(8) 0.046(7) 0.036(6) 0.003(6) 0.008(6) -0.008(7)
N3 0.038(8) 0.042(7) 0.051(7) 0.000(6) 0.000(6) -0.003(6)
N4 0.045(8) 0.040(7) 0.051(7) -0.003(6) -0.001(6) 0.005(7)
N5 0.054(9) 0.035(7) 0.040(7) -0.001(5) 0.007(6) -0.003(7)
N6 0.048(8) 0.053(8) 0.039(7) 0.007(6) 0.007(6) 0.005(7)
C1 0.021(8) 0.040(8) 0.045(8) 0.006(7) -0.001(7) -0.010(7)
C2 0.064(13) 0.048(10) 0.066(11) 0.001(8) 0.005(9) 0.008(10)
C3 0.046(11) 0.111(15) 0.059(10) -0.005(11) 0.001(9) 0.025(12)
C4 0.067(12) 0.037(9) 0.044(9) 0.003(7) -0.009(8) 0.003(9)
C5 0.077(13) 0.043(9) 0.062(10) 0.014(8) 0.022(9) -0.025(10)
C6 0.14(2) 0.055(12) 0.119(17) -0.014(11) 0.039(15) -0.066(14)
C7 0.047(10) 0.040(9) 0.038(8) 0.001(7) 0.009(7) 0.000(8)
C8 0.043(10) 0.050(9) 0.051(9) 0.009(7) 0.017(8) 0.019(8)
C9 0.051(11) 0.036(9) 0.070(11) 0.027(8) 0.005(9) 0.015(8)
C10 0.067(12) 0.040(9) 0.058(10) 0.003(8) 0.007(9) -0.017(9)
C11 0.052(11) 0.066(11) 0.053(9) 0.003(9) 0.011(8) -0.012(10)
C12 0.047(12) 0.087(14) 0.114(15) 0.004(12) 0.021(11) -0.034(11)
C13 0.061(12) 0.040(9) 0.058(10) -0.005(8) 0.008(9) 0.007(9)
C14 0.060(12) 0.051(10) 0.057(10) 0.000(8) 0.003(9) 0.017(9)
C15 0.093(15) 0.086(14) 0.047(10) -0.018(10) -0.002(10) 0.018(13)
C16 0.048(11) 0.058(11) 0.055(9) 0.003(8) 0.000(8) 0.012(10)
C17 0.31(5) 0.060(16) 0.23(4) -0.01(2) -0.22(4) 0.04(2)
C18 0.43(6) 0.10(2) 0.10(2) -0.04(2) 0.05(3) -0.08(3)
C19 0.067(12) 0.052(10) 0.045(9) -0.015(8) -0.013(8) 0.020(10)
C20 0.126(19) 0.083(14) 0.044(10) -0.028(10) -0.006(11) 0.021(14)
C21 0.16(2) 0.103(16) 0.060(11) -0.025(12) 0.009(13) 0.044(18)
C22 0.042(11) 0.076(12) 0.054(10) 0.011(9) -0.010(8) 0.012(10)
C23 0.064(13) 0.064(12) 0.068(11) -0.002(10) -0.022(10) 0.019(11)
C24 0.042(12) 0.127(19) 0.110(16) 0.027(14) -0.004(11) -0.003(13)
C25 0.059(12) 0.030(8) 0.076(11) 0.018(8) -0.004(9) -0.016(9)
C26 0.045(11) 0.088(13) 0.050(9) 0.016(9) 0.016(8) -0.007(10)
C27 0.043(11) 0.105(15) 0.088(13) 0.029(12) -0.008(10) -0.043(12)
C28 0.036(9) 0.044(9) 0.040(8) 0.004(7) 0.006(7) 0.013(8)
C29 0.058(12) 0.061(11) 0.044(9) 0.002(8) 0.008(8) 0.001(10)
C30 0.044(11) 0.071(11) 0.055(10) 0.006(9) -0.008(8) -0.017(9)
C31 0.077(13) 0.047(10) 0.050(9) 0.000(8) 0.012(9) 0.019(10)
C32 0.090(14) 0.044(10) 0.050(9) 0.000(8) -0.003(9) -0.008(10)
C33 0.099(16) 0.044(10) 0.082(12) 0.000(9) 0.026(11) -0.033(11)
C34 0.074(13) 0.032(8) 0.043(8) -0.005(7) 0.016(8) -0.013(9)
C35 0.087(17) 0.100(16) 0.083(14) 0.014(12) 0.024(12) 0.052(14)
C36 0.10(2) 0.098(17) 0.16(2) 0.012(17) 0.054(18) 0.025(16)

loop_
_atom_type_symbol
_atom_type_description
_atom_type_scat_dispersion_real
_atom_type_scat_dispersion_imag
_atom_type_scat_source
C C 0.0033 0.0016 'International Tables Vol C Tables 4.2.6.8 and 6.1.1.4'
H H 0.0000 0.0000 'International Tables Vol C Tables 4.2.6.8 and 6.1.1.4'
N N 0.0061 0.0033 'International Tables Vol C Tables 4.2.6.8 and 6.1.1.4'
P P 0.1023 0.0942 'International Tables Vol C Tables 4.2.6.8 and 6.1.1.4'
I I -0.4742 1.8119 'International Tables Vol C Tables 4.2.6.8 and 6.1.1.4'

loop_
_geom_angle_atom_site_label_1
_geom_angle_atom_site_label_2
_geom_angle_atom_site_label_3
_geom_angle
I2 I3 I4 176.88(6)
I8 I7 I6 178.57(7)
N1 P1 N3 112.1(6)
N1 P1 N2 112.9(6)
N3 P1 N2 110.2(6)
N1 P1 I1 107.2(5)
N3 P1 I1 107.3(5)
N2 P1 I1 106.7(5)
N5 P2 N6 113.9(6)
N5 P2 N4 112.0(6)
N6 P2 N4 110.9(6)
N5 P2 I5 107.8(5)
N6 P2 I5 105.3(5)
N4 P2 I5 106.4(5)
C1 N1 C4 116.2(11)
C1 N1 P1 123.7(9)
C4 N1 P1 120.0(9)
C10 N2 C7 116.8(11)
C10 N2 P1 124.1(10)
C7 N2 P1 118.9(9)
C16 N3 C13 117.4(12)
C16 N3 P1 123.8(10)
C13 N3 P1 118.3(10)
C22 N4 C19 117.4(12)
C22 N4 P2 123.3(10)
C19 N4 P2 119.3(10)
C25 N5 C28 115.7(11)
C25 N5 P2 124.0(10)
C28 N5 P2 120.3(10)
C31 N6 C34 117.2(11)
C31 N6 P2 119.4(9)
C34 N6 P2 123.0(10)
N1 C1 C2 112.9(11)
C1 C2 C3 111.9(13)
N1 C4 C5 114.4(11)
C6 C5 C4 111.9(14)
C8 C7 N2 112.8(11)
C7 C8 C9 109.9(12)
N2 C10 C11 114.1(12)
C12 C11 C10 111.1(14)
N3 C13 C14 116.3(12)
C13 C14 C15 110.8(13)
N3 C16 C17 106.0(13)
C18 C17 C16 95(4)
N4 C19 C20 112.3(13)
C21 C20 C19 109.7(16)
C23 C22 N4 115.8(13)
C22 C23 C24 113.1(15)
N5 C25 C26 115.6(14)
C25 C26 C27 112.3(15)
C29 C28 N5 114.4(11)
C28 C29 C30 113.1(13)
N6 C31 C32 115.8(13)
C31 C32 C33 109.4(13)
N6 C34 C35 110.2(12)
C36 C35 C34 109.8(16)

loop_
_geom_bond_atom_site_label_1
_geom_bond_atom_site_label_2
_geom_bond_distance
I1 P1 2.436(4)
I2 I3 2.9024(19)
I3 I4 2.9042(19)
I5 P2 2.452(4)
I6 I7 2.8948(19)
I7 I8 2.880(2)
P1 N1 1.592(12)
P1 N3 1.603(12)
P1 N2 1.612(11)
P2 N5 1.600(11)
P2 N6 1.603(12)
P2 N4 1.612(12)
N1 C1 1.457(16)
N1 C4 1.481(17)
N2 C10 1.456(18)
N2 C7 1.508(17)
N3 C16 1.472(17)
N3 C13 1.484(17)
N4 C22 1.469(18)
N4 C19 1.476(17)
N5 C25 1.458(17)
N5 C28 1.488(16)
N6 C31 1.445(18)
N6 C34 1.494(17)
C1 C2 1.51(2)
C2 C3 1.51(2)
C4 C5 1.50(2)
C5 C6 1.49(2)
C7 C8 1.495(18)
C8 C9 1.56(2)
C10 C11 1.52(2)
C11 C12 1.49(2)
C13 C14 1.485(19)
C14 C15 1.50(2)
C16 C17 1.81(4)
C17 C18 1.15(3)
C19 C20 1.53(2)
C20 C21 1.51(2)
C22 C23 1.46(2)
C23 C24 1.50(2)
C25 C26 1.50(2)
C26 C27 1.51(2)
C28 C29 1.470(19)
C29 C30 1.529(19)
C31 C32 1.50(2)
C32 C33 1.53(2)
C34 C35 1.54(2)
C35 C36 1.49(2)
